data_1504717
loop_
_publ_author_name
'Rudkin, Mairi E.'
'Joensuu, Pekka M.'
'MacLachlan, William S.'
'Lam, Hon Wai'

_publ_section_title
;
 Diastereoselective cobalt-catalyzed alkylative aldol cyclizations using
 trialkylaluminum reagents.
;
_journal_issue 14
_journal_name_full 'Organic letters'
_journal_page_first 2939
_journal_page_last 2942
_journal_paper_doi 10.1021/ol800883b
_journal_volume 10
_journal_year 2008
_chemical_compound_source 'Mairi Rudkin MRA143A'
_chemical_formula_moiety 'C22 H27 N1 O2'
_chemical_formula_sum 'C22 H27 N O2'
_chemical_formula_weight 337.46
_space_group_IT_number 61
_symmetry_cell_setting orthorhombic
_symmetry_space_group_name_Hall '-P 2ac 2ab'
_symmetry_space_group_name_H-M 'P b c a'
_atom_sites_solution_hydrogens 'geom/difmap (OH)'
_atom_sites_solution_primary direct
_audit_creation_date 07-06-22
_audit_creation_method CRYSTALS_ver_12.83
_cell_angle_alpha 90
_cell_angle_beta 90
_cell_angle_gamma 90
_cell_formula_units_Z 8
_cell_length_a 6.8324(4)
_cell_length_b 22.8044(15)
_cell_length_c 23.4492(14)
_cell_measurement_reflns_used 1749
_cell_measurement_temperature 150
_cell_measurement_theta_max 19
_cell_measurement_theta_min 3
_cell_volume 3653.6(4)
_computing_cell_refinement 'SAINT (Siemens ,1995)'
_computing_data_collection 'SMART (Siemens, 1993)'
_computing_data_reduction 'SAINT (Siemens ,1995)'
_computing_molecular_graphics 'CAMERON (Watkin et al., 1996)'
_computing_publication_material 'CRYSTALS (Betteridge et al., 2003)'
_computing_structure_refinement 'CRYSTALS (Betteridge et al., 2003)'
_computing_structure_solution 'SIR92 (Altomare et al., 1994)'
_diffrn_ambient_temperature 150
_diffrn_measured_fraction_theta_full 0.999
_diffrn_measured_fraction_theta_max 0.999
_diffrn_measurement_device_type 'Bruker SMART'
_diffrn_measurement_method \w
_diffrn_radiation_monochromator graphite
_diffrn_radiation_type 'Mo K\a'
_diffrn_radiation_wavelength 0.71073
_diffrn_reflns_av_R_equivalents 0.085
_diffrn_reflns_limit_h_max 8
_diffrn_reflns_limit_h_min 0
_diffrn_reflns_limit_k_max 27
_diffrn_reflns_limit_k_min 0
_diffrn_reflns_limit_l_max 27
_diffrn_reflns_limit_l_min 0
_diffrn_reflns_number 35765
_diffrn_reflns_reduction_process
;
 Scaled and merged with SORTAV
 R.H. Blessing, (1987) Cryst. Rev. 1, 3-58
 R.H. Blessing, (1989) J. Appl. Cryst. 22, 396-397
;
_diffrn_reflns_theta_full 25.016
_diffrn_reflns_theta_max 25.016
_diffrn_reflns_theta_min 1.737
_diffrn_standards_number 0
_exptl_absorpt_coefficient_mu 0.078
_exptl_absorpt_correction_T_max 1.00
_exptl_absorpt_correction_T_min 0.85
_exptl_absorpt_correction_type multi-scan
_exptl_absorpt_process_details 'SADABS (Siemens, 1996)'
_exptl_crystal_colour colourless
_exptl_crystal_density_diffrn 1.227
_exptl_crystal_description plate
_exptl_crystal_F_000 1456
_exptl_crystal_recrystallization_method
;
Crystals were dissolved in a small amount of EtOAc and then layered
with hexane. Crystals grew after 3 days.
;
_exptl_crystal_size_max 0.55
_exptl_crystal_size_mid 0.12
_exptl_crystal_size_min 0.06
_refine_diff_density_max 0.16
_refine_diff_density_min -0.15
_refine_ls_extinction_method None
_refine_ls_goodness_of_fit_ref 0.9843
_refine_ls_hydrogen_treatment noref/refall(OH)
_refine_ls_matrix_type full
_refine_ls_number_parameters 230
_refine_ls_number_reflns 3211
_refine_ls_number_restraints 0
_refine_ls_R_factor_all 0.0710
_refine_ls_R_factor_gt 0.0403
_refine_ls_shift/su_max 0.000431
_refine_ls_structure_factor_coef Fsqd
_refine_ls_weighting_details
;
 Method= Modified Sheldrick 
 w=1/[\s^2^(F^2^) + ( 0.04P)^2^ + 1.26P] 
 ,where P=(max(Fo^2^,0) + 2Fc^2^)/3 
;
_refine_ls_weighting_scheme calc
_refine_ls_wR_factor_all 0.1001
_refine_ls_wR_factor_gt 0.0876
_refine_ls_wR_factor_ref 0.1001
_reflns_limit_h_max 8
_reflns_limit_h_min 0
_reflns_limit_k_max 26
_reflns_limit_k_min 0
_reflns_limit_l_max 27
_reflns_limit_l_min 0
_reflns_number_gt 2194
_reflns_number_total 3211
_reflns_threshold_expression I>2.0\s(I)
_oxford_diffrn_Wilson_B_factor 2.58
_oxford_diffrn_Wilson_scale 0.68
_oxford_refine_ls_scale 1.266(6)
_oxford_structure_analysis_title 'hl7009 in Pbca'
_cod_data_source_file ol800883b-file004.cif
_cod_data_source_block hl7009
_cod_depositor_comments
;
The following automatic conversions were performed:

'_symmetry_cell_setting' value 'Orthorhombic' changed to
'orthorhombic' according to
/home/saulius/struct/CIF-dictionaries/cif_core.dic dictionary named
'cif_core.dic' version 2.4.1 from 2010-06-29.

Automatic conversion script
Id: cif_fix_values 1715 2011-07-08 13:25:40Z adriana 
;
_cod_original_sg_symbol_H-M 'P b c a '
_cod_original_formula_sum 'C22 H27 N1 O2'
_cod_database_code 1504717

loop_
_symmetry_equiv_pos_as_xyz
x,y,z
-x,-y,-z
-x+1/2,y+1/2,z
x+1/2,-y+1/2,-z
x,-y+1/2,z+1/2
-x,y+1/2,-z+1/2
-x+1/2,-y,z+1/2
x+1/2,y,-z+1/2

loop_
_atom_site_label
_atom_site_type_symbol
_atom_site_fract_x
_atom_site_fract_y
_atom_site_fract_z
_atom_site_U_iso_or_equiv
_atom_site_occupancy
_atom_site_adp_type
N1 N 0.6061(2) 0.58775(6) 0.52272(6) 0.0308 1.0000 Uani
C2 C 0.6782(2) 0.62016(8) 0.47989(7) 0.0279 1.0000 Uani
C3 C 0.5458(2) 0.65999(7) 0.44580(7) 0.0258 1.0000 Uani
C4 C 0.3292(2) 0.66083(7) 0.46442(7) 0.0286 1.0000 Uani
C5 C 0.3197(3) 0.65169(8) 0.52846(7) 0.0350 1.0000 Uani
C6 C 0.4068(3) 0.59373(9) 0.54499(7) 0.0370 1.0000 Uani
O7 O 0.85294(18) 0.61723(6) 0.46724(5) 0.0447 1.0000 Uani
C8 C 0.2328(3) 0.71829(8) 0.44748(8) 0.0397 1.0000 Uani
O9 O 0.23416(19) 0.61285(6) 0.43668(5) 0.0341 1.0000 Uani
C10 C 0.7300(3) 0.54325(8) 0.54859(8) 0.0395 1.0000 Uani
C11 C 0.8264(3) 0.56096(8) 0.60387(7) 0.0318 1.0000 Uani
C12 C 0.8176(3) 0.61668(8) 0.62608(8) 0.0343 1.0000 Uani
C13 C 0.9110(3) 0.63003(8) 0.67681(8) 0.0402 1.0000 Uani
C14 C 1.0144(3) 0.58758(10) 0.70575(8) 0.0457 1.0000 Uani
C15 C 1.0239(3) 0.53187(10) 0.68358(9) 0.0513 1.0000 Uani
C16 C 0.9296(3) 0.51838(8) 0.63339(8) 0.0462 1.0000 Uani
C17 C 0.5713(2) 0.64674(7) 0.38080(7) 0.0254 1.0000 Uani
C18 C 0.7334(3) 0.68293(7) 0.35350(6) 0.0263 1.0000 Uani
C19 C 0.7152(3) 0.74360(8) 0.35262(7) 0.0337 1.0000 Uani
C20 C 0.8525(3) 0.77902(8) 0.32626(8) 0.0398 1.0000 Uani
C21 C 1.0108(3) 0.75428(9) 0.29941(7) 0.0389 1.0000 Uani
C22 C 1.0327(3) 0.69438(9) 0.29971(8) 0.0393 1.0000 Uani
C23 C 0.8962(3) 0.65917(8) 0.32713(7) 0.0319 1.0000 Uani
C24 C 0.5822(3) 0.58115(8) 0.36854(7) 0.0311 1.0000 Uani
C25 C 0.5177(3) 0.56478(9) 0.30878(8) 0.0448 1.0000 Uani
H9 H 0.111(4) 0.6157(10) 0.4454(9) 0.067(8) 1.0000 Uiso
H3 H 0.5961 0.7007 0.4518 0.0310 1.0000 Uiso
H51 H 0.3932 0.6835 0.5476 0.0420 1.0000 Uiso
H52 H 0.1812 0.6528 0.5408 0.0420 1.0000 Uiso
H61 H 0.4102 0.5908 0.5871 0.0443 1.0000 Uiso
H62 H 0.3245 0.5618 0.5293 0.0443 1.0000 Uiso
H81 H 0.0955 0.7180 0.4596 0.0596 1.0000 Uiso
H82 H 0.3012 0.7510 0.4659 0.0596 1.0000 Uiso
H83 H 0.2393 0.7230 0.4060 0.0596 1.0000 Uiso
H101 H 0.8343 0.5331 0.5210 0.0473 1.0000 Uiso
H102 H 0.6484 0.5082 0.5561 0.0473 1.0000 Uiso
H12 H 0.7469 0.6463 0.6064 0.0412 1.0000 Uiso
H13 H 0.9037 0.6687 0.6918 0.0482 1.0000 Uiso
H14 H 1.0785 0.5967 0.7406 0.0549 1.0000 Uiso
H15 H 1.0961 0.5024 0.7031 0.0615 1.0000 Uiso
H16 H 0.9354 0.4795 0.6189 0.0554 1.0000 Uiso
H17 H 0.4474 0.6604 0.3624 0.0305 1.0000 Uiso
H19 H 0.6054 0.7613 0.3706 0.0404 1.0000 Uiso
H20 H 0.8372 0.8204 0.3267 0.0477 1.0000 Uiso
H21 H 1.1044 0.7784 0.2808 0.0467 1.0000 Uiso
H221 H 1.1417 0.6770 0.2811 0.0471 1.0000 Uiso
H23 H 0.9151 0.6179 0.3278 0.0383 1.0000 Uiso
H241 H 0.7194 0.5682 0.3737 0.0373 1.0000 Uiso
H242 H 0.4971 0.5604 0.3961 0.0373 1.0000 Uiso
H251 H 0.5282 0.5222 0.3037 0.0672 1.0000 Uiso
H252 H 0.6015 0.5846 0.2809 0.0672 1.0000 Uiso
H253 H 0.3814 0.5769 0.3031 0.0672 1.0000 Uiso

loop_
_atom_site_aniso_label
_atom_site_aniso_U_11
_atom_site_aniso_U_22
_atom_site_aniso_U_33
_atom_site_aniso_U_23
_atom_site_aniso_U_13
_atom_site_aniso_U_12
N1 0.0295(8) 0.0353(9) 0.0275(8) 0.0035(7) 0.0016(7) -0.0036(7)
C2 0.0208(10) 0.0388(11) 0.0242(9) -0.0022(8) -0.0008(7) -0.0035(8)
C3 0.0223(9) 0.0307(10) 0.0245(9) -0.0033(7) 0.0001(7) -0.0037(8)
C4 0.0222(9) 0.0332(10) 0.0305(9) -0.0114(8) 0.0013(8) -0.0018(8)
C5 0.0227(10) 0.0484(12) 0.0340(10) -0.0123(9) 0.0082(8) -0.0070(9)
C6 0.0342(11) 0.0479(12) 0.0289(10) -0.0018(9) 0.0067(8) -0.0146(9)
O7 0.0193(7) 0.0748(10) 0.0400(8) 0.0126(7) 0.0022(6) 0.0045(7)
C8 0.0310(11) 0.0435(12) 0.0446(11) -0.0143(9) -0.0033(9) 0.0081(9)
O9 0.0187(7) 0.0442(8) 0.0394(7) -0.0149(6) 0.0019(6) -0.0042(6)
C10 0.0532(13) 0.0296(11) 0.0357(10) 0.0013(8) -0.0038(10) 0.0002(9)
C11 0.0329(11) 0.0323(10) 0.0301(10) 0.0047(8) 0.0029(8) -0.0008(8)
C12 0.0341(11) 0.0346(11) 0.0343(10) 0.0051(8) -0.0012(8) 0.0017(9)
C13 0.0387(12) 0.0425(12) 0.0393(11) -0.0038(9) -0.0011(9) 0.0003(10)
C14 0.0411(13) 0.0605(14) 0.0356(11) 0.0002(10) -0.0066(9) 0.0022(11)
C15 0.0576(15) 0.0518(14) 0.0444(13) 0.0065(11) -0.0080(11) 0.0178(11)
C16 0.0599(15) 0.0382(12) 0.0403(12) 0.0013(9) -0.0030(10) 0.0111(11)
C17 0.0225(9) 0.0297(10) 0.0240(9) -0.0013(7) -0.0001(7) 0.0015(8)
C18 0.0266(10) 0.0341(11) 0.0181(8) -0.0008(7) -0.0037(7) -0.0016(8)
C19 0.0379(12) 0.0347(11) 0.0286(9) -0.0003(8) 0.0022(8) -0.0012(9)
C20 0.0519(13) 0.0356(11) 0.0319(10) 0.0037(8) -0.0050(10) -0.0086(10)
C21 0.0413(12) 0.0505(13) 0.0250(9) 0.0059(9) -0.0009(9) -0.0169(10)
C22 0.0298(11) 0.0600(14) 0.0281(10) -0.0012(9) 0.0036(8) -0.0046(10)
C23 0.0308(11) 0.0387(11) 0.0263(9) 0.0008(8) 0.0008(8) -0.0012(9)
C24 0.0301(10) 0.0329(10) 0.0303(9) -0.0016(8) 0.0070(8) -0.0007(8)
C25 0.0479(13) 0.0418(12) 0.0447(12) -0.0126(9) 0.0004(10) -0.0030(10)

loop_
_atom_type_symbol
_atom_type_scat_dispersion_real
_atom_type_scat_dispersion_imag
_atom_type_scat_Cromer_Mann_a1
_atom_type_scat_Cromer_Mann_b1
_atom_type_scat_Cromer_Mann_a2
_atom_type_scat_Cromer_Mann_b2
_atom_type_scat_Cromer_Mann_a3
_atom_type_scat_Cromer_Mann_b3
_atom_type_scat_Cromer_Mann_a4
_atom_type_scat_Cromer_Mann_b4
_atom_type_scat_Cromer_Mann_c
_atom_type_scat_source
C 0.0033 0.0016 2.3100 20.8439 1.0200 10.2075 1.5886 0.5687 0.8650 51.6512 0.2156 'International Tables Vol C 4.2.6.8 and 6.1.1.4'
H 0.0000 0.0000 0.4930 10.5109 0.3229 26.1257 0.1402 3.1424 0.0408 57.7998 0.0030 'International Tables Vol C 4.2.6.8 and 6.1.1.4'
N 0.0061 0.0033 12.2126 0.0057 3.1322 9.8933 2.0125 28.9975 1.1663 0.5826 -11.5290 'International Tables Vol C 4.2.6.8 and 6.1.1.4'
O 0.0106 0.0060 3.0485 13.2771 2.2868 5.7011 1.5463 0.3239 0.8670 32.9089 0.2508 'International Tables Vol C 4.2.6.8 and 6.1.1.4'

loop_
_geom_angle_atom_site_label_1
_geom_angle_atom_site_label_2
_geom_angle_atom_site_label_3
_geom_angle
_geom_angle_publ_flag
C2 N1 C6 123.87(15) yes
C2 N1 C10 118.90(15) yes
C6 N1 C10 117.22(14) yes
N1 C2 C3 120.51(15) yes
N1 C2 O7 120.43(16) yes
C3 C2 O7 119.06(15) yes
C2 C3 C4 115.60(14) yes
C2 C3 C17 109.43(13) yes
C4 C3 C17 112.66(13) yes
C2 C3 H3 106.2 no
C4 C3 H3 106.2 no
C17 C3 H3 106.1 no
C3 C4 C5 108.63(14) yes
C3 C4 C8 110.64(15) yes
C5 C4 C8 111.02(14) yes
C3 C4 O9 107.31(13) yes
C5 C4 O9 109.02(14) yes
C8 C4 O9 110.13(14) yes
C4 C5 C6 111.08(14) yes
C4 C5 H51 109.1 no
C6 C5 H51 109.1 no
C4 C5 H52 109.1 no
C6 C5 H52 109.1 no
H51 C5 H52 109.4 no
C5 C6 N1 111.02(14) yes
C5 C6 H61 109.1 no
N1 C6 H61 109.1 no
C5 C6 H62 109.1 no
N1 C6 H62 109.1 no
H61 C6 H62 109.5 no
C4 C8 H81 109.5 no
C4 C8 H82 109.5 no
H81 C8 H82 109.5 no
C4 C8 H83 109.5 no
H81 C8 H83 109.5 no
H82 C8 H83 109.5 no
C4 O9 H9 106.0(15) no
N1 C10 C11 115.20(15) yes
N1 C10 H101 108.0 no
C11 C10 H101 108.0 no
N1 C10 H102 108.0 no
C11 C10 H102 108.0 no
H101 C10 H102 109.5 no
C10 C11 C12 123.63(16) yes
C10 C11 C16 117.63(17) yes
C12 C11 C16 118.73(17) yes
C11 C12 C13 120.61(17) yes
C11 C12 H12 119.7 no
C13 C12 H12 119.7 no
C12 C13 C14 120.35(18) yes
C12 C13 H13 119.8 no
C14 C13 H13 119.8 no
C13 C14 C15 119.19(18) yes
C13 C14 H14 120.4 no
C15 C14 H14 120.4 no
C14 C15 C16 120.53(19) yes
C14 C15 H15 119.7 no
C16 C15 H15 119.7 no
C11 C16 C15 120.58(18) yes
C11 C16 H16 119.7 no
C15 C16 H16 119.7 no
C3 C17 C18 112.72(13) yes
C3 C17 C24 112.26(14) yes
C18 C17 C24 114.63(14) yes
C3 C17 H17 105.4 no
C18 C17 H17 105.4 no
C24 C17 H17 105.4 no
C17 C18 C19 118.74(15) yes
C17 C18 C23 124.11(16) yes
C19 C18 C23 117.10(16) yes
C18 C19 C20 121.82(17) yes
C18 C19 H19 119.1 no
C20 C19 H19 119.1 no
C19 C20 C21 119.93(18) yes
C19 C20 H20 120.0 no
C21 C20 H20 120.0 no
C20 C21 C22 119.49(17) yes
C20 C21 H21 120.3 no
C22 C21 H21 120.2 no
C21 C22 C23 120.26(18) yes
C21 C22 H221 119.9 no
C23 C22 H221 119.9 no
C22 C23 C18 121.36(17) yes
C22 C23 H23 119.3 no
C18 C23 H23 119.3 no
C17 C24 C25 113.67(15) yes
C17 C24 H241 108.4 no
C25 C24 H241 108.4 no
C17 C24 H242 108.4 no
C25 C24 H242 108.4 no
H241 C24 H242 109.4 no
C24 C25 H251 109.5 no
C24 C25 H252 109.5 no
H251 C25 H252 109.5 no
C24 C25 H253 109.5 no
H251 C25 H253 109.4 no
H252 C25 H253 109.4 no

loop_
_geom_bond_atom_site_label_1
_geom_bond_atom_site_label_2
_geom_bond_distance
_geom_bond_publ_flag
N1 C2 1.341(2) yes
N1 C6 1.465(2) yes
N1 C10 1.454(2) yes
C2 C3 1.511(2) yes
C2 O7 1.232(2) yes
C3 C4 1.543(2) yes
C3 C17 1.564(2) yes
C3 H3 1.000 no
C4 C5 1.517(2) yes
C4 C8 1.520(3) yes
C4 O9 1.429(2) yes
C5 C6 1.500(3) yes
C5 H51 0.990 no
C5 H52 0.990 no
C6 H61 0.990 no
C6 H62 0.990 no
C8 H81 0.980 no
C8 H82 0.980 no
C8 H83 0.980 no
O9 H9 0.87(3) no
C10 C11 1.509(3) yes
C10 H101 0.990 no
C10 H102 0.990 no
C11 C12 1.374(2) yes
C11 C16 1.386(3) yes
C12 C13 1.384(3) yes
C12 H12 0.950 no
C13 C14 1.377(3) yes
C13 H13 0.950 no
C14 C15 1.374(3) yes
C14 H14 0.950 no
C15 C16 1.376(3) yes
C15 H15 0.950 no
C16 H16 0.950 no
C17 C18 1.523(2) yes
C17 C24 1.525(2) yes
C17 H17 1.000 no
C18 C19 1.389(2) yes
C18 C23 1.383(2) yes
C19 C20 1.383(3) yes
C19 H19 0.950 no
C20 C21 1.373(3) yes
C20 H20 0.950 no
C21 C22 1.374(3) yes
C21 H21 0.950 no
C22 C23 1.389(3) yes
C22 H221 0.950 no
C23 H23 0.950 no
C24 C25 1.516(3) yes
C24 H241 0.990 no
C24 H242 0.990 no
C25 H251 0.980 no
C25 H252 0.980 no
C25 H253 0.980 no
